data_1514172
loop_
_publ_author_name
'Chang, Ya-Chih'
'Lu, Chung-Kuang'
'Chiang, Yin-Ru'
'Wang, Guei-Jane'
'Ju, Yu-Ming'
'Kuo, Yueh-Hsiung'
'Lee, Tzong-Huei'

_publ_section_title
;
 Diterpene Glycosides and Polyketides from Xylotumulus gibbisporus.
;
_journal_issue 4
_journal_name_full 'Journal of natural products'
_journal_page_first 751
_journal_page_last 757
_journal_paper_doi 10.1021/np400523k
_journal_volume 77
_journal_year 2014
_chemical_formula_sum 'C9 H13 Cl O4'
_chemical_formula_weight 220.64
_chemical_name_systematic
; 
 ? 
;
_space_group_IT_number 4
_symmetry_cell_setting monoclinic
_symmetry_space_group_name_Hall 'P 2yb'
_symmetry_space_group_name_H-M 'P 1 21 1'
_atom_sites_solution_hydrogens geom
_atom_sites_solution_primary direct
_atom_sites_solution_secondary difmap
_audit_creation_method SHELXL-97
_cell_angle_alpha 90.00
_cell_angle_beta 94.929(5)
_cell_angle_gamma 90.00
_cell_formula_units_Z 2
_cell_length_a 9.6443(6)
_cell_length_b 4.7764(3)
_cell_length_c 11.5683(7)
_cell_measurement_reflns_used 1063
_cell_measurement_temperature 295(2)
_cell_measurement_theta_max 76.5055
_cell_measurement_theta_min 3.8321
_cell_volume 530.92(6)
_computing_cell_refinement
; 
CrysAlisPro, Agilent Technologies, 
Version 1.171.34.49 (release 20-01-2011 CrysAlis171 .NET) 
(compiled Jan 20 2011,15:58:25) 
Empirical absorption correction using spherical harmonics, 
 implemented in SCALE3 ABSPACK scaling algorithm. 
;
_computing_data_collection
; 
CrysAlisPro, Agilent Technologies, 
Version 1.171.34.49 (release 20-01-2011 CrysAlis171 .NET) 
(compiled Jan 20 2011,15:58:25) 
Empirical absorption correction using spherical harmonics, 
 implemented in SCALE3 ABSPACK scaling algorithm. 
;
_computing_data_reduction
; 
CrysAlisPro, Agilent Technologies, 
Version 1.171.34.49 (release 20-01-2011 CrysAlis171 .NET) 
(compiled Jan 20 2011,15:58:25) 
Empirical absorption correction using spherical harmonics, 
 implemented in SCALE3 ABSPACK scaling algorithm. 
;
_computing_molecular_graphics SHELXTL
_computing_publication_material SHELXTL
_computing_structure_refinement 'SHELXL-97 (Sheldrick, 1997)'
_computing_structure_solution 'SHELXS-97 (Sheldrick, 1990)'
_diffrn_ambient_temperature 295(2)
_diffrn_measured_fraction_theta_full 0.997
_diffrn_measured_fraction_theta_max 0.997
_diffrn_measurement_device_type 'Oxford Diffraction Gemini A'
_diffrn_measurement_method CCD
_diffrn_radiation_monochromator graphite
_diffrn_radiation_source 'fine-focus sealed tube'
_diffrn_radiation_type CuK\a
_diffrn_radiation_wavelength 1.54178
_diffrn_reflns_av_R_equivalents 0.0162
_diffrn_reflns_av_sigmaI/netI 0.0323
_diffrn_reflns_limit_h_max 11
_diffrn_reflns_limit_h_min -11
_diffrn_reflns_limit_k_max 5
_diffrn_reflns_limit_k_min -4
_diffrn_reflns_limit_l_max 13
_diffrn_reflns_limit_l_min -13
_diffrn_reflns_number 1764
_diffrn_reflns_theta_full 67.88
_diffrn_reflns_theta_max 67.88
_diffrn_reflns_theta_min 3.84
_exptl_absorpt_coefficient_mu 3.117
_exptl_absorpt_correction_T_max 1.00000
_exptl_absorpt_correction_T_min 0.61756
_exptl_absorpt_correction_type multi-scan
_exptl_absorpt_process_details
; 
CrysAlisPro, Agilent Technologies, 
Version 1.171.34.49 (release 20-01-2011 CrysAlis171 .NET) 
(compiled Jan 20 2011,15:58:25) 
Empirical absorption correction using spherical harmonics, 
 implemented in SCALE3 ABSPACK scaling algorithm. 
;
_exptl_crystal_density_diffrn 1.380
_exptl_crystal_density_method 'not measured'
_exptl_crystal_F_000 232
_exptl_crystal_size_max 0.20
_exptl_crystal_size_mid 0.15
_exptl_crystal_size_min 0.10
_refine_diff_density_max 0.246
_refine_diff_density_min -0.286
_refine_diff_density_rms 0.064
_refine_ls_abs_structure_details 'Flack H D (1983), Acta Cryst. A39, 876-881'
_refine_ls_abs_structure_Flack -0.03(3)
_refine_ls_extinction_method none
_refine_ls_goodness_of_fit_ref 1.227
_refine_ls_hydrogen_treatment mixed
_refine_ls_matrix_type full
_refine_ls_number_parameters 131
_refine_ls_number_reflns 1299
_refine_ls_number_restraints 1
_refine_ls_restrained_S_all 1.226
_refine_ls_R_factor_all 0.0544
_refine_ls_R_factor_gt 0.0523
_refine_ls_shift/su_max 0.001
_refine_ls_shift/su_mean 0.000
_refine_ls_structure_factor_coef Fsqd
_refine_ls_weighting_details 'calc w=1/[\s^2^(Fo^2^)+(0.1000P)^2^+0.0000P] where P=(Fo^2^+2Fc^2^)/3'
_refine_ls_weighting_scheme calc
_refine_ls_wR_factor_gt 0.1409
_refine_ls_wR_factor_ref 0.1460
_reflns_number_gt 1233
_reflns_number_total 1299
_reflns_threshold_expression >2sigma(I)
_cod_data_source_file np400523k_si_001.cif
_cod_data_source_block ic14894
_cod_depositor_comments
;
The following automatic conversions were performed:

'_symmetry_cell_setting' value 'Monoclinic' changed to 'monoclinic'
according to
/usr/data/users/saulius/automatic-downloads/rss-feeds/ACS/lib/dictionaries/cif_core.dic
dictionary named 'cif_core.dic' version 2.4.2 from 2011-04-26.

Automatic conversion script
Id: cif_fix_values 2281 2013-09-26 08:29:07Z andrius 

 Adding full bibliography for 1514172.cif.
;
_cod_original_sg_symbol_H-M P2(1)
_cod_database_code 1514172

loop_
_symmetry_equiv_pos_as_xyz
'x, y, z'
'-x, y+1/2, -z'

loop_
_atom_site_label
_atom_site_type_symbol
_atom_site_fract_x
_atom_site_fract_y
_atom_site_fract_z
_atom_site_U_iso_or_equiv
_atom_site_adp_type
_atom_site_occupancy
_atom_site_symmetry_multiplicity
_atom_site_calc_flag
_atom_site_refinement_flags
Cl1 Cl 0.68183(13) 0.6851(4) 0.45450(9) 0.0973(6) Uani 1 1 d .
O1 O 1.2396(3) 0.7272(9) 1.0645(2) 0.0645(7) Uani 1 1 d .
O2 O 1.0923(3) 0.5694(6) 0.9198(2) 0.0538(6) Uani 1 1 d .
O3 O 0.9279(3) 1.0062(5) 0.7755(2) 0.0495(6) Uani 1 1 d .
H3A H 0.8749 1.0468 0.8246 0.074 Uiso 1 1 calc R
O4 O 0.9780(2) 0.7336(5) 0.55921(19) 0.0467(5) Uani 1 1 d .
C1 C 1.2020(3) 0.7204(8) 0.9614(3) 0.0501(7) Uani 1 1 d .
C2 C 1.2652(3) 0.8575(8) 0.8652(3) 0.0469(7) Uani 1 1 d .
C3 C 1.1929(3) 0.7802(7) 0.7680(3) 0.0487(7) Uani 1 1 d .
H3B H 1.2129 0.8333 0.6939 0.058 Uiso 1 1 calc R
C4 C 1.0749(3) 0.5962(7) 0.7943(3) 0.0463(7) Uani 1 1 d .
H4B H 1.0850 0.4123 0.7584 0.056 Uiso 1 1 calc R
C5 C 0.9289(3) 0.7126(7) 0.7600(3) 0.0428(7) Uani 1 1 d .
H5A H 0.8642 0.6294 0.8112 0.051 Uiso 1 1 calc R
C6 C 0.8792(3) 0.6399(6) 0.6353(2) 0.0418(6) Uani 1 1 d .
H6A H 0.8709 0.4359 0.6287 0.050 Uiso 1 1 calc R
C7 C 0.7361(4) 0.7697(8) 0.6031(3) 0.0542(8) Uani 1 1 d .
H7A H 0.7450 0.9736 0.6096 0.065 Uiso 1 1 calc R
C8 C 0.6260(4) 0.6758(17) 0.6795(4) 0.0849(16) Uani 1 1 d .
H8A H 0.6549 0.7204 0.7588 0.127 Uiso 1 1 calc R
H8B H 0.6129 0.4772 0.6718 0.127 Uiso 1 1 calc R
H8C H 0.5401 0.7698 0.6565 0.127 Uiso 1 1 calc R
C9 C 1.3873(4) 1.0489(11) 0.8852(4) 0.0658(10) Uani 1 1 d .
H9A H 1.4131 1.1174 0.8120 0.099 Uiso 1 1 calc R
H9B H 1.4641 0.9486 0.9239 0.099 Uiso 1 1 calc R
H9C H 1.3632 1.2037 0.9325 0.099 Uiso 1 1 calc R
H4 H 0.989(7) 0.619(14) 0.524(5) 0.069(16) Uiso 1 1 d .

loop_
_atom_site_aniso_label
_atom_site_aniso_U_11
_atom_site_aniso_U_22
_atom_site_aniso_U_33
_atom_site_aniso_U_23
_atom_site_aniso_U_13
_atom_site_aniso_U_12
Cl1 0.0800(7) 0.1462(15) 0.0618(6) -0.0369(8) -0.0167(4) 0.0338(8)
O1 0.0611(13) 0.0876(19) 0.0442(11) 0.0061(14) 0.0014(9) -0.0016(15)
O2 0.0616(13) 0.0532(13) 0.0466(12) 0.0141(10) 0.0035(9) -0.0096(11)
O3 0.0650(13) 0.0362(11) 0.0488(12) -0.0078(9) 0.0135(10) -0.0037(9)
O4 0.0592(12) 0.0397(10) 0.0426(11) -0.0033(10) 0.0127(8) -0.0041(10)
C1 0.0502(14) 0.0545(18) 0.0455(15) 0.0047(15) 0.0040(11) 0.0048(14)
C2 0.0448(14) 0.0445(14) 0.0520(15) -0.0018(14) 0.0071(11) -0.0007(13)
C3 0.0489(14) 0.0543(18) 0.0439(14) 0.0034(13) 0.0090(11) -0.0033(13)
C4 0.0556(15) 0.0379(14) 0.0455(14) 0.0027(13) 0.0053(11) -0.0051(13)
C5 0.0499(14) 0.0357(14) 0.0440(15) 0.0008(12) 0.0111(11) -0.0064(12)
C6 0.0492(13) 0.0323(13) 0.0448(14) -0.0018(12) 0.0100(11) -0.0021(11)
C7 0.0583(17) 0.0549(19) 0.0485(15) -0.0112(15) -0.0011(12) 0.0037(15)
C8 0.0485(17) 0.124(5) 0.083(2) -0.008(3) 0.0102(15) 0.003(3)
C9 0.0468(17) 0.076(3) 0.073(2) 0.003(2) -0.0010(14) -0.0135(17)

loop_
_atom_type_symbol
_atom_type_description
_atom_type_scat_dispersion_real
_atom_type_scat_dispersion_imag
_atom_type_scat_source
C C 0.0181 0.0091 'International Tables Vol C Tables 4.2.6.8 and 6.1.1.4'
H H 0.0000 0.0000 'International Tables Vol C Tables 4.2.6.8 and 6.1.1.4'
O O 0.0492 0.0322 'International Tables Vol C Tables 4.2.6.8 and 6.1.1.4'
Cl Cl 0.3639 0.7018 'International Tables Vol C Tables 4.2.6.8 and 6.1.1.4'

loop_
_geom_angle_atom_site_label_1
_geom_angle_atom_site_label_2
_geom_angle_atom_site_label_3
_geom_angle
C1 O2 C4 109.4(2)
O1 C1 O2 121.9(3)
O1 C1 C2 128.5(3)
O2 C1 C2 109.6(3)
C3 C2 C1 107.3(3)
C3 C2 C9 130.8(3)
C1 C2 C9 121.9(3)
C2 C3 C4 110.3(3)
O2 C4 C3 103.4(3)
O2 C4 C5 108.3(2)
C3 C4 C5 115.7(3)
O3 C5 C6 110.0(3)
O3 C5 C4 110.0(3)
C6 C5 C4 111.7(3)
O4 C6 C5 110.0(2)
O4 C6 C7 111.1(3)
C5 C6 C7 110.0(2)
C8 C7 C6 113.8(4)
C8 C7 Cl1 109.4(3)
C6 C7 Cl1 108.9(2)

loop_
_geom_bond_atom_site_label_1
_geom_bond_atom_site_label_2
_geom_bond_distance
Cl1 C7 1.799(3)
O1 C1 1.217(4)
O2 C1 1.335(5)
O2 C4 1.453(4)
O3 C5 1.414(4)
O4 C6 1.424(3)
C1 C2 1.468(5)
C2 C3 1.324(5)
C2 C9 1.493(5)
C3 C4 1.490(4)
C4 C5 1.534(4)
C5 C6 1.521(4)
C6 C7 1.530(5)
C7 C8 1.506(6)
